data_4116184
loop_
_publ_author_name
'Ok-Sang Jung'
'Yun Ju Kim'
'Young-A Lee'
'Jong Ku Park'
'Hee K. Chae'

_publ_section_title
;
 Smart Molecular Helical Springs as Tunable Receptors
;
_journal_name_full 'Journal of the American Chemical Society'
_journal_page_first 9921
_journal_page_last 9925
_journal_paper_doi 10.1021/ja001618b
_journal_volume 122
_journal_year 2000
_chemical_formula_sum 'C10 H8 Ag N3 O4'
_chemical_formula_weight 342.06
_chemical_name_common '[Ag(Py2O)]NO3'
_chemical_name_systematic
; 
 ? 
;
_space_group_IT_number 14
_symmetry_cell_setting monoclinic
_symmetry_space_group_name_Hall '-P 2ybc'
_symmetry_space_group_name_H-M 'P 1 21/c 1'
_atom_sites_solution_hydrogens geom
_atom_sites_solution_primary direct
_atom_sites_solution_secondary difmap
_audit_creation_method SHELXL-97
_cell_angle_alpha 90.00(2)
_cell_angle_beta 99.040(10)
_cell_angle_gamma 90.00(2)
_cell_formula_units_Z 4
_cell_length_a 11.0210(10)
_cell_length_b 7.430(2)
_cell_length_c 13.721(2)
_cell_measurement_temperature 293(2)
_cell_volume 1109.6(4)
_computing_structure_refinement 'SHELXL-97 (Sheldrick, 1997)'
_computing_structure_solution 'SHELXS-97 (Sheldrick, 1990)'
_diffrn_ambient_temperature 293(2)
_diffrn_measured_fraction_theta_full 0.795
_diffrn_measured_fraction_theta_max 0.795
_diffrn_radiation_monochromator graphite
_diffrn_radiation_source 'fine-focus sealed tube'
_diffrn_radiation_type MoK\a
_diffrn_radiation_wavelength 0.71073
_diffrn_reflns_av_R_equivalents 0.0110
_diffrn_reflns_av_sigmaI/netI 0.0016
_diffrn_reflns_limit_h_max 13
_diffrn_reflns_limit_h_min 0
_diffrn_reflns_limit_k_max 8
_diffrn_reflns_limit_k_min 0
_diffrn_reflns_limit_l_max 15
_diffrn_reflns_limit_l_min -16
_diffrn_reflns_number 1625
_diffrn_reflns_theta_full 24.97
_diffrn_reflns_theta_max 24.97
_diffrn_reflns_theta_min 1.87
_exptl_absorpt_coefficient_mu 1.827
_exptl_crystal_density_diffrn 2.048
_exptl_crystal_F_000 672
_refine_diff_density_max 0.706
_refine_diff_density_min -0.427
_refine_diff_density_rms 0.092
_refine_ls_extinction_method none
_refine_ls_goodness_of_fit_ref 1.041
_refine_ls_hydrogen_treatment mixed
_refine_ls_matrix_type full
_refine_ls_number_parameters 163
_refine_ls_number_reflns 1545
_refine_ls_number_restraints 0
_refine_ls_restrained_S_all 1.041
_refine_ls_R_factor_all 0.0306
_refine_ls_R_factor_gt 0.0306
_refine_ls_shift/su_max 0.084
_refine_ls_shift/su_mean 0.008
_refine_ls_structure_factor_coef Fsqd
_refine_ls_weighting_details 'calc w=1/[\s^2^(Fo^2^)+(0.0474P)^2^+3.0751P] where P=(Fo^2^+2Fc^2^)/3'
_refine_ls_weighting_scheme calc
_refine_ls_wR_factor_gt 0.0829
_refine_ls_wR_factor_ref 0.0829
_reflns_number_gt 1545
_reflns_number_total 1545
_reflns_threshold_expression >2sigma(I)
_cod_data_source_file ja001618b_1.cif
_cod_data_source_block ag
_cod_database_code 4116184

loop_
_symmetry_equiv_pos_as_xyz
'x, y, z'
'-x, y+1/2, -z+1/2'
'-x, -y, -z'
'x, -y-1/2, z-1/2'

loop_
_atom_site_label
_atom_site_type_symbol
_atom_site_fract_x
_atom_site_fract_y
_atom_site_fract_z
_atom_site_U_iso_or_equiv
_atom_site_adp_type
_atom_site_occupancy
_atom_site_symmetry_multiplicity
_atom_site_calc_flag
_atom_site_refinement_flags
Ag1 Ag 0.56901(3) 0.15817(6) 0.57600(3) 0.05381(17) Uani 1 1 d .
O1 O 0.8906(3) -0.1268(5) 0.8780(2) 0.0459(8) Uani 1 1 d .
O2 O 0.6367(5) 0.2305(8) 0.4024(3) 0.0941(16) Uani 1 1 d .
O3 O 0.7578(4) 0.0985(7) 0.3226(3) 0.0727(11) Uani 1 1 d .
O4 O 0.5671(5) 0.0834(10) 0.2730(4) 0.112(2) Uani 1 1 d .
N1 N 0.7426(3) 0.0483(5) 0.6405(3) 0.0401(8) Uani 1 1 d .
N2 N 0.3951(3) 0.2831(5) 0.5284(3) 0.0391(8) Uani 1 1 d .
N3 N 0.6518(4) 0.1363(6) 0.3321(3) 0.0476(10) Uani 1 1 d .
C1 C 0.8362(4) 0.0287(7) 0.5898(3) 0.0443(11) Uani 1 1 d .
H1 H 0.8259 0.0655 0.5242 0.053 Uiso 1 1 calc R
C2 C 0.9471(4) -0.0440(7) 0.6314(3) 0.0469(11) Uani 1 1 d .
H2 H 1.0105 -0.0557 0.5944 0.056 Uiso 1 1 calc R
C3 C 0.9633(4) -0.0990(7) 0.7279(3) 0.0400(10) Uani 1 1 d .
H3 H 1.0372 -0.1500 0.7572 0.048 Uiso 1 1 calc R
C4 C 0.8674(4) -0.0767(6) 0.7806(3) 0.0335(9) Uani 1 1 d .
C5 C 0.7585(4) -0.0019(6) 0.7345(3) 0.0357(9) Uani 1 1 d .
H5 H 0.6944 0.0138 0.7705 0.043 Uiso 1 1 calc R
C6 C 0.3691(4) 0.3646(6) 0.4402(3) 0.0402(10) Uani 1 1 d .
H6 H 0.4270 0.3603 0.3976 0.048 Uiso 1 1 calc R
C7 C 0.2607(4) 0.4538(7) 0.4105(3) 0.0478(11) Uani 1 1 d .
H7 H 0.2454 0.5084 0.3488 0.057 Uiso 1 1 calc R
C8 C 0.1749(4) 0.4616(7) 0.4732(3) 0.0442(11) Uani 1 1 d .
H8 H 0.1010 0.5224 0.4552 0.053 Uiso 1 1 calc R
C9 C 0.2014(4) 0.3773(6) 0.5628(3) 0.0354(9) Uani 1 1 d .
C10 C 0.3106(4) 0.2885(6) 0.5885(3) 0.0373(9) Uani 1 1 d .
H10 H 0.3265 0.2306 0.6493 0.045 Uiso 1 1 calc R

loop_
_atom_site_aniso_label
_atom_site_aniso_U_11
_atom_site_aniso_U_22
_atom_site_aniso_U_33
_atom_site_aniso_U_23
_atom_site_aniso_U_13
_atom_site_aniso_U_12
Ag1 0.0399(2) 0.0684(3) 0.0521(2) 0.0073(2) 0.00385(16) 0.01902(18)
O1 0.0301(15) 0.075(2) 0.0326(15) 0.0067(16) 0.0042(12) 0.0041(15)
O2 0.118(4) 0.117(4) 0.056(3) -0.005(3) 0.040(3) 0.030(3)
O3 0.056(2) 0.096(3) 0.072(3) 0.005(2) 0.027(2) 0.009(2)
O4 0.063(3) 0.149(5) 0.111(4) -0.032(4) -0.023(3) 0.002(3)
N1 0.0360(19) 0.047(2) 0.0375(19) 0.0024(17) 0.0077(15) 0.0073(17)
N2 0.0352(19) 0.046(2) 0.0364(19) -0.0003(16) 0.0059(15) 0.0065(16)
N3 0.055(3) 0.051(2) 0.040(2) 0.0089(18) 0.0189(19) 0.011(2)
C1 0.045(3) 0.054(3) 0.037(2) 0.001(2) 0.0148(19) 0.001(2)
C2 0.040(2) 0.060(3) 0.044(3) -0.001(2) 0.018(2) 0.002(2)
C3 0.031(2) 0.050(3) 0.039(2) 0.000(2) 0.0052(17) 0.0035(19)
C4 0.032(2) 0.035(2) 0.034(2) -0.0037(17) 0.0058(16) -0.0035(17)
C5 0.031(2) 0.041(2) 0.037(2) 0.0000(19) 0.0096(16) 0.0028(18)
C6 0.036(2) 0.053(3) 0.033(2) 0.001(2) 0.0097(17) 0.004(2)
C7 0.048(3) 0.060(3) 0.035(2) 0.008(2) 0.0052(19) 0.006(2)
C8 0.035(2) 0.060(3) 0.036(2) 0.001(2) 0.0006(18) 0.006(2)
C9 0.030(2) 0.042(2) 0.034(2) -0.0063(18) 0.0061(16) -0.0012(18)
C10 0.039(2) 0.042(2) 0.031(2) 0.0025(18) 0.0061(17) 0.0022(19)

loop_
_atom_type_symbol
_atom_type_description
_atom_type_scat_dispersion_real
_atom_type_scat_dispersion_imag
_atom_type_scat_source
C C 0.0033 0.0016 'International Tables Vol C Tables 4.2.6.8 and 6.1.1.4'
H H 0.0000 0.0000 'International Tables Vol C Tables 4.2.6.8 and 6.1.1.4'
O O 0.0106 0.0060 'International Tables Vol C Tables 4.2.6.8 and 6.1.1.4'
N N 0.0061 0.0033 'International Tables Vol C Tables 4.2.6.8 and 6.1.1.4'
Ag Ag -0.8971 1.1015 'International Tables Vol C Tables 4.2.6.8 and 6.1.1.4'

loop_
_geom_angle_atom_site_label_1
_geom_angle_atom_site_label_2
_geom_angle_atom_site_label_3
_geom_angle
_geom_angle_site_symmetry_3
N2 Ag1 N1 173.09(14) .
N2 Ag1 Ag1 79.43(11) 3_656
N1 Ag1 Ag1 106.21(11) 3_656
C4 O1 C9 121.3(3) 2_646
C5 N1 C1 118.6(4) .
C5 N1 Ag1 118.8(3) .
C1 N1 Ag1 122.6(3) .
C10 N2 C6 118.2(4) .
C10 N2 Ag1 120.1(3) .
C6 N2 Ag1 121.6(3) .
O4 N3 O2 122.1(5) .
O4 N3 O3 120.3(5) .
O2 N3 O3 117.6(5) .
N1 C1 C2 122.2(4) .
C3 C2 C1 119.4(4) .
C2 C3 C4 118.4(4) .
O1 C4 C3 115.9(4) .
O1 C4 C5 124.7(4) .
C3 C4 C5 119.3(4) .
N1 C5 C4 122.0(4) .
N2 C6 C7 122.5(4) .
C6 C7 C8 119.1(4) .
C9 C8 C7 118.1(4) .
C8 C9 C10 120.5(4) .
C8 C9 O1 117.4(4) 2_656
C10 C9 O1 121.9(4) 2_656
N2 C10 C9 121.6(4) .

loop_
_geom_bond_atom_site_label_1
_geom_bond_atom_site_label_2
_geom_bond_distance
_geom_bond_site_symmetry_2
Ag1 N2 2.138(4) .
Ag1 N1 2.139(4) .
Ag1 Ag1 3.3453(12) 3_656
O1 C4 1.372(5) .
O1 C9 1.396(5) 2_646
O2 N3 1.225(6) .
O3 N3 1.229(5) .
O4 N3 1.202(6) .
N1 C5 1.328(5) .
N1 C1 1.340(6) .
N2 C10 1.338(5) .
N2 C6 1.343(6) .
C1 C2 1.376(7) .
C2 C3 1.370(6) .
C3 C4 1.381(6) .
C4 C5 1.383(6) .
C6 C7 1.371(7) .
C7 C8 1.376(7) .
C8 C9 1.369(6) .
C9 C10 1.369(6) .
C9 O1 1.396(5) 2_656
